data_2228684
loop_
_publ_author_name
'Achiwawanich, Supakit'
'Khunnawutmanotham, Nisachon'
'Techasakul, Supanna'
'Chaichit, Narongsuk'
'Siripaisarnpipat, Sutatip'

_publ_section_title
;
 1-(2-Bromobenzoyl)-6,7-(methylenedioxy)isoquinoline
;
_journal_coeditor_code CV5003
_journal_issue 1
_journal_name_full 'Acta Crystallographica Section E'
_journal_page_first o112
_journal_paper_doi 10.1107/S1600536810051329
_journal_volume 67
_journal_year 2011
_chemical_formula_iupac 'C17 H10 Br N O3'
_chemical_formula_moiety 'C17 H10 Br N O3'
_chemical_formula_sum 'C17 H10 Br N O3'
_chemical_formula_weight 356.17
_chemical_name_common
;
1-(2-Bromobenzoyl)-6,7-(methylenedioxy)isoquinoline
;
_chemical_name_systematic
;
(2-Bromophenyl)(2<i>H</i>-naphtho[2,3-<i>d</i>][1,3]dioxol-5-yl)methanone
;
_space_group_IT_number 2
_symmetry_cell_setting triclinic
_symmetry_space_group_name_Hall '-P 1'
_symmetry_space_group_name_H-M 'P -1'
_atom_sites_solution_hydrogens geom
_atom_sites_solution_primary direct
_atom_sites_solution_secondary difmap
_audit_creation_method SHELXL-97
_cell_angle_alpha 98.339(2)
_cell_angle_beta 94.9820(10)
_cell_angle_gamma 100.264(2)
_cell_formula_units_Z 2
_cell_length_a 7.6152(6)
_cell_length_b 7.8130(6)
_cell_length_c 12.0454(9)
_cell_measurement_reflns_used 25
_cell_measurement_temperature 298(2)
_cell_measurement_theta_max 35
_cell_measurement_theta_min 25
_cell_volume 693.06(9)
_computing_cell_refinement 'SAINT (Bruker, 2007)'
_computing_data_collection 'SMART (Bruker, 2007)'
_computing_data_reduction 'SAINT (Bruker, 2007)'
_computing_molecular_graphics 'XP in SHELXTL (Sheldrick, 2008)'
_computing_publication_material 'SHELXL97 (Sheldrick, 2008)'
_computing_structure_refinement 'SHELXL97 (Sheldrick, 2008)'
_computing_structure_solution 'SHELXS97 (Sheldrick, 2008)'
_diffrn_ambient_temperature 298(2)
_diffrn_measured_fraction_theta_full 0.772
_diffrn_measured_fraction_theta_max 0.652
_diffrn_measurement_device_type 'Bruker SMART CCD area-detector'
_diffrn_measurement_method 'phi and omega scans'
_diffrn_radiation_monochromator graphite
_diffrn_radiation_source 'fine-focus sealed tube'
_diffrn_radiation_type MoK\a
_diffrn_radiation_wavelength 0.71073
_diffrn_reflns_av_R_equivalents 0.0152
_diffrn_reflns_av_sigmaI/netI 0.0349
_diffrn_reflns_limit_h_max 7
_diffrn_reflns_limit_h_min -10
_diffrn_reflns_limit_k_max 9
_diffrn_reflns_limit_k_min -11
_diffrn_reflns_limit_l_max 14
_diffrn_reflns_limit_l_min -16
_diffrn_reflns_number 3157
_diffrn_reflns_theta_full 25.00
_diffrn_reflns_theta_max 30.47
_diffrn_reflns_theta_min 2.69
_diffrn_standards_interval_time 120
_diffrn_standards_number 3
_exptl_absorpt_coefficient_mu 2.978
_exptl_absorpt_correction_type none
_exptl_crystal_colour colourless
_exptl_crystal_density_diffrn 1.707
_exptl_crystal_density_method 'not measured'
_exptl_crystal_description needle
_exptl_crystal_F_000 356
_exptl_crystal_size_max 0.160
_exptl_crystal_size_mid 0.125
_exptl_crystal_size_min 0.110
_refine_diff_density_max 0.635
_refine_diff_density_min -0.758
_refine_ls_extinction_method none
_refine_ls_goodness_of_fit_ref 1.042
_refine_ls_hydrogen_treatment constr
_refine_ls_matrix_type full
_refine_ls_number_parameters 199
_refine_ls_number_reflns 2742
_refine_ls_number_restraints 0
_refine_ls_restrained_S_all 1.042
_refine_ls_R_factor_all 0.0513
_refine_ls_R_factor_gt 0.0435
_refine_ls_shift/su_max 0.001
_refine_ls_shift/su_mean 0.000
_refine_ls_structure_factor_coef Fsqd
_refine_ls_weighting_details 'calc w=1/[\s^2^(Fo^2^)+(0.0873P)^2^+0.1470P] where P=(Fo^2^+2Fc^2^)/3'
_refine_ls_weighting_scheme calc
_refine_ls_wR_factor_gt 0.1245
_refine_ls_wR_factor_ref 0.1301
_reflns_number_gt 2276
_reflns_number_total 2742
_reflns_threshold_expression I>2sigma(I)
_cod_data_source_file cv5003.cif
_cod_data_source_block I
_cod_database_code 2228684
_cod_database_fobs_code 2228684

loop_
_symmetry_equiv_pos_as_xyz
'x, y, z'
'-x, -y, -z'

loop_
_atom_site_type_symbol
_atom_site_label
_atom_site_fract_x
_atom_site_fract_y
_atom_site_fract_z
_atom_site_U_iso_or_equiv
_atom_site_adp_type
_atom_site_calc_flag
_atom_site_refinement_flags
_atom_site_occupancy
_atom_site_disorder_assembly
_atom_site_disorder_group
Br Br 0.29325(5) 0.84480(4) 0.65647(3) 0.05585(17) Uani d . 1 . .
O O1 1.0229(3) 0.6977(3) 1.29657(19) 0.0484(6) Uani d . 1 . .
O O2 1.0035(3) 0.9486(3) 1.2189(2) 0.0489(6) Uani d . 1 . .
O O3 0.5942(4) 0.8829(3) 0.8581(2) 0.0533(6) Uani d . 1 . .
N N 0.5871(4) 0.4413(3) 0.8070(2) 0.0372(5) Uani d . 1 . .
C C1 1.0794(5) 0.8853(4) 1.3122(3) 0.0541(9) Uani d . 1 . .
H H1A 1.0405 0.9389 1.3813 0.065 Uiso calc R 1 . .
H H1B 1.2094 0.9160 1.3184 0.065 Uiso calc R 1 . .
C C2 0.9304(4) 0.6499(4) 1.1915(2) 0.0352(6) Uani d . 1 . .
C C3 0.9177(4) 0.8020(3) 1.1432(2) 0.0353(6) Uani d . 1 . .
C C4 0.8317(4) 0.7975(3) 1.0398(2) 0.0358(6) Uani d . 1 . .
H H4A 0.8249 0.9001 1.0104 0.043 Uiso calc R 1 . .
C C5 0.7512(4) 0.6262(3) 0.9773(2) 0.0297(5) Uani d . 1 . .
C C6 0.7642(4) 0.4726(3) 1.0269(2) 0.0307(5) Uani d . 1 . .
C C7 0.8554(4) 0.4857(3) 1.1363(3) 0.0369(6) Uani d . 1 . .
H H7A 0.8636 0.3861 1.1689 0.044 Uiso calc R 1 . .
C C8 0.6816(4) 0.3074(3) 0.9630(2) 0.0375(6) Uani d . 1 . .
H H8A 0.6847 0.2048 0.9932 0.045 Uiso calc R 1 . .
C C9 0.5975(4) 0.2978(3) 0.8574(3) 0.0392(6) Uani d . 1 . .
H H9A 0.5441 0.1871 0.8174 0.047 Uiso calc R 1 . .
C C10 0.6596(4) 0.5985(3) 0.8670(2) 0.0322(5) Uani d . 1 . .
C C11 0.6251(4) 0.7482(3) 0.8073(2) 0.0353(6) Uani d . 1 . .
C C12 0.6279(4) 0.7207(3) 0.6816(2) 0.0330(6) Uani d . 1 . .
C C13 0.7726(4) 0.6592(4) 0.6371(3) 0.0411(7) Uani d . 1 . .
H H13A 0.8574 0.6248 0.6850 0.049 Uiso calc R 1 . .
C C14 0.7927(5) 0.6483(4) 0.5236(3) 0.0461(7) Uani d . 1 . .
H H14A 0.8929 0.6123 0.4961 0.055 Uiso calc R 1 . .
C C15 0.6625(5) 0.6914(4) 0.4513(3) 0.0491(8) Uani d . 1 . .
H H15A 0.6734 0.6807 0.3744 0.059 Uiso calc R 1 . .
C C16 0.5171(5) 0.7501(4) 0.4921(3) 0.0482(8) Uani d . 1 . .
H H16A 0.4299 0.7786 0.4429 0.058 Uiso calc R 1 . .
C C17 0.5004(4) 0.7668(3) 0.6066(3) 0.0372(6) Uani d . 1 . .

loop_
_atom_site_aniso_label
_atom_site_aniso_U_11
_atom_site_aniso_U_22
_atom_site_aniso_U_33
_atom_site_aniso_U_12
_atom_site_aniso_U_13
_atom_site_aniso_U_23
Br 0.0385(2) 0.0639(2) 0.0752(3) 0.02005(16) 0.00774(18) 0.03108(17)
O1 0.0518(15) 0.0501(11) 0.0419(13) 0.0091(10) -0.0035(10) 0.0090(8)
O2 0.0525(14) 0.0400(10) 0.0478(13) 0.0053(9) -0.0099(10) 0.0000(8)
O3 0.080(2) 0.0352(10) 0.0486(13) 0.0286(11) 0.0000(11) 0.0041(8)
N 0.0442(14) 0.0287(10) 0.0383(13) 0.0081(9) 0.0022(10) 0.0042(8)
C1 0.055(2) 0.0509(17) 0.052(2) 0.0093(15) -0.0082(15) 0.0023(13)
C2 0.0324(14) 0.0433(13) 0.0326(14) 0.0107(11) 0.0065(11) 0.0095(10)
C3 0.0314(14) 0.0341(11) 0.0396(15) 0.0059(10) 0.0034(11) 0.0043(9)
C4 0.0365(15) 0.0280(10) 0.0431(16) 0.0063(10) 0.0019(11) 0.0082(9)
C5 0.0312(13) 0.0267(10) 0.0336(13) 0.0083(9) 0.0074(10) 0.0076(8)
C6 0.0318(14) 0.0287(10) 0.0347(14) 0.0072(9) 0.0089(10) 0.0109(8)
C7 0.0375(16) 0.0368(12) 0.0411(16) 0.0098(11) 0.0083(12) 0.0166(10)
C8 0.0454(17) 0.0241(10) 0.0459(16) 0.0075(10) 0.0103(12) 0.0115(9)
C9 0.0477(18) 0.0257(10) 0.0436(16) 0.0058(10) 0.0067(12) 0.0048(9)
C10 0.0348(14) 0.0271(10) 0.0367(14) 0.0087(9) 0.0049(10) 0.0079(9)
C11 0.0416(16) 0.0304(11) 0.0356(15) 0.0103(10) 0.0008(11) 0.0092(9)
C12 0.0339(14) 0.0273(10) 0.0379(14) 0.0055(9) -0.0004(11) 0.0095(8)
C13 0.0434(18) 0.0409(13) 0.0393(16) 0.0088(12) 0.0000(12) 0.0092(10)
C14 0.0449(19) 0.0476(15) 0.0464(19) 0.0103(13) 0.0082(14) 0.0064(12)
C15 0.054(2) 0.0549(17) 0.0370(17) 0.0032(15) 0.0047(14) 0.0136(12)
C16 0.0415(18) 0.0573(17) 0.0460(19) 0.0030(14) -0.0057(14) 0.0229(13)
C17 0.0309(14) 0.0344(12) 0.0473(17) 0.0035(10) 0.0005(11) 0.0166(10)

loop_
_atom_type_symbol
_atom_type_description
_atom_type_scat_dispersion_real
_atom_type_scat_dispersion_imag
_atom_type_scat_source
C C 0.0033 0.0016 'International Tables Vol C Tables 4.2.6.8 and 6.1.1.4'
H H 0.0000 0.0000 'International Tables Vol C Tables 4.2.6.8 and 6.1.1.4'
N N 0.0061 0.0033 'International Tables Vol C Tables 4.2.6.8 and 6.1.1.4'
O O 0.0106 0.0060 'International Tables Vol C Tables 4.2.6.8 and 6.1.1.4'
Br Br -0.2901 2.4595 'International Tables Vol C Tables 4.2.6.8 and 6.1.1.4'

loop_
_geom_angle_atom_site_label_1
_geom_angle_atom_site_label_2
_geom_angle_atom_site_label_3
_geom_angle_site_symmetry_1
_geom_angle_site_symmetry_3
_geom_angle
_geom_angle_publ_flag
C2 O1 C1 . . 106.0(2) ?
C3 O2 C1 . . 106.2(2) ?
C10 N C9 . . 117.2(2) ?
O2 C1 O1 . . 108.9(2) ?
O2 C1 H1A . . 109.9 ?
O1 C1 H1A . . 109.9 ?
O2 C1 H1B . . 109.9 ?
O1 C1 H1B . . 109.9 ?
H1A C1 H1B . . 108.3 ?
C7 C2 O1 . . 128.5(3) ?
C7 C2 C3 . . 121.9(3) ?
O1 C2 C3 . . 109.6(2) ?
C4 C3 O2 . . 127.5(3) ?
C4 C3 C2 . . 123.5(2) ?
O2 C3 C2 . . 108.9(2) ?
C3 C4 C5 . . 116.7(2) ?
C3 C4 H4A . . 121.6 ?
C5 C4 H4A . . 121.6 ?
C10 C5 C6 . . 116.8(2) ?
C10 C5 C4 . . 123.7(2) ?
C6 C5 C4 . . 119.4(2) ?
C8 C6 C7 . . 121.2(2) ?
C8 C6 C5 . . 117.5(2) ?
C7 C6 C5 . . 121.3(2) ?
C2 C7 C6 . . 117.1(2) ?
C2 C7 H7A . . 121.5 ?
C6 C7 H7A . . 121.5 ?
C9 C8 C6 . . 120.2(2) ?
C9 C8 H8A . . 119.9 ?
C6 C8 H8A . . 119.9 ?
C8 C9 N . . 123.6(2) ?
C8 C9 H9A . . 118.2 ?
N C9 H9A . . 118.2 ?
N C10 C5 . . 124.7(2) ?
N C10 C11 . . 112.6(2) ?
C5 C10 C11 . . 122.6(2) ?
O3 C11 C12 . . 121.7(2) ?
O3 C11 C10 . . 121.5(3) ?
C12 C11 C10 . . 116.8(2) ?
C13 C12 C17 . . 117.7(3) ?
C13 C12 C11 . . 118.7(2) ?
C17 C12 C11 . . 123.4(3) ?
C14 C13 C12 . . 121.5(3) ?
C14 C13 H13A . . 119.2 ?
C12 C13 H13A . . 119.2 ?
C13 C14 C15 . . 119.4(3) ?
C13 C14 H14A . . 120.3 ?
C15 C14 H14A . . 120.3 ?
C16 C15 C14 . . 120.4(3) ?
C16 C15 H15A . . 119.8 ?
C14 C15 H15A . . 119.8 ?
C15 C16 C17 . . 120.0(3) ?
C15 C16 H16A . . 120.0 ?
C17 C16 H16A . . 120.0 ?
C16 C17 C12 . . 120.9(3) ?
C16 C17 Br . . 117.6(2) ?
C12 C17 Br . . 121.5(2) ?

loop_
_geom_bond_atom_site_label_1
_geom_bond_atom_site_label_2
_geom_bond_site_symmetry_2
_geom_bond_distance
_geom_bond_publ_flag
Br C17 . 1.903(3) ?
O1 C2 . 1.361(4) ?
O1 C1 . 1.432(4) ?
O2 C3 . 1.378(3) ?
O2 C1 . 1.411(4) ?
O3 C11 . 1.210(3) ?
N C10 . 1.330(3) ?
N C9 . 1.361(3) ?
C1 H1A . 0.9700 ?
C1 H1B . 0.9700 ?
C2 C7 . 1.356(4) ?
C2 C3 . 1.411(4) ?
C3 C4 . 1.349(4) ?
C4 C5 . 1.438(3) ?
C4 H4A . 0.9300 ?
C5 C10 . 1.414(4) ?
C5 C6 . 1.431(3) ?
C6 C8 . 1.412(3) ?
C6 C7 . 1.417(4) ?
C7 H7A . 0.9300 ?
C8 C9 . 1.360(4) ?
C8 H8A . 0.9300 ?
C9 H9A . 0.9300 ?
C10 C11 . 1.509(3) ?
C11 C12 . 1.501(4) ?
C12 C13 . 1.396(5) ?
C12 C17 . 1.398(4) ?
C13 C14 . 1.381(5) ?
C13 H13A . 0.9300 ?
C14 C15 . 1.382(5) ?
C14 H14A . 0.9300 ?
C15 C16 . 1.374(6) ?
C15 H15A . 0.9300 ?
C16 C17 . 1.385(5) ?
C16 H16A . 0.9300 ?

loop_
_geom_contact_atom_site_label_1
_geom_contact_atom_site_label_2
_geom_contact_distance
_geom_contact_site_symmetry_1
_geom_contact_site_symmetry_2
_geom_contact_publ_flag
Cg1 Cg1 3.556(2) . 2_665 ?
Cg1 Cg2 3.898(8) . 2_565 ?

loop_
_geom_hbond_atom_site_label_D
_geom_hbond_atom_site_label_H
_geom_hbond_atom_site_label_A
_geom_hbond_site_symmetry_A
_geom_hbond_distance_DH
_geom_hbond_distance_HA
_geom_hbond_distance_DA
_geom_hbond_angle_DHA
_geom_hbond_publ_flag
C9 H9A O3 1_545 0.93 2.58 3.239(3) 128 yes

loop_
_geom_torsion_atom_site_label_1
_geom_torsion_atom_site_label_2
_geom_torsion_atom_site_label_3
_geom_torsion_atom_site_label_4
_geom_torsion_site_symmetry_1
_geom_torsion_site_symmetry_2
_geom_torsion_site_symmetry_3
_geom_torsion_site_symmetry_4
_geom_torsion
_geom_torsion_publ_flag
C3 O2 C1 O1 . . . . -5.7(4) ?
C2 O1 C1 O2 . . . . 5.7(4) ?
C1 O1 C2 C7 . . . . 177.5(3) ?
C1 O1 C2 C3 . . . . -3.5(4) ?
C1 O2 C3 C4 . . . . -177.3(3) ?
C1 O2 C3 C2 . . . . 3.5(4) ?
C7 C2 C3 C4 . . . . -0.1(5) ?
O1 C2 C3 C4 . . . . -179.2(3) ?
C7 C2 C3 O2 . . . . 179.1(3) ?
O1 C2 C3 O2 . . . . 0.0(4) ?
O2 C3 C4 C5 . . . . -179.5(3) ?
C2 C3 C4 C5 . . . . -0.4(5) ?
C3 C4 C5 C10 . . . . -178.6(3) ?
C3 C4 C5 C6 . . . . 0.5(4) ?
C10 C5 C6 C8 . . . . -1.4(4) ?
C4 C5 C6 C8 . . . . 179.4(3) ?
C10 C5 C6 C7 . . . . 179.1(3) ?
C4 C5 C6 C7 . . . . -0.2(4) ?
O1 C2 C7 C6 . . . . 179.4(3) ?
C3 C2 C7 C6 . . . . 0.5(5) ?
C8 C6 C7 C2 . . . . -179.9(3) ?
C5 C6 C7 C2 . . . . -0.3(4) ?
C7 C6 C8 C9 . . . . -178.9(3) ?
C5 C6 C8 C9 . . . . 1.6(5) ?
C6 C8 C9 N . . . . 0.1(5) ?
C10 N C9 C8 . . . . -2.0(5) ?
C9 N C10 C5 . . . . 2.2(5) ?
C9 N C10 C11 . . . . -174.6(3) ?
C6 C5 C10 N . . . . -0.5(5) ?
C4 C5 C10 N . . . . 178.7(3) ?
C6 C5 C10 C11 . . . . 175.9(3) ?
C4 C5 C10 C11 . . . . -4.9(5) ?
N C10 C11 O3 . . . . 141.9(3) ?
C5 C10 C11 O3 . . . . -34.9(5) ?
N C10 C11 C12 . . . . -37.1(4) ?
C5 C10 C11 C12 . . . . 146.1(3) ?
O3 C11 C12 C13 . . . . 131.7(3) ?
C10 C11 C12 C13 . . . . -49.3(3) ?
O3 C11 C12 C17 . . . . -42.9(4) ?
C10 C11 C12 C17 . . . . 136.1(3) ?
C17 C12 C13 C14 . . . . 1.7(4) ?
C11 C12 C13 C14 . . . . -173.3(2) ?
C12 C13 C14 C15 . . . . -3.0(4) ?
C13 C14 C15 C16 . . . . 2.1(5) ?
C14 C15 C16 C17 . . . . 0.2(5) ?
C15 C16 C17 C12 . . . . -1.5(4) ?
C15 C16 C17 Br . . . . -178.9(2) ?
C13 C12 C17 C16 . . . . 0.6(4) ?
C11 C12 C17 C16 . . . . 175.3(2) ?
C13 C12 C17 Br . . . . 177.88(19) ?
C11 C12 C17 Br . . . . -7.4(3) ?

loop_
_cod_related_entry_id
_cod_related_entry_database
_cod_related_entry_code
1 ChemSpider 30656409
